data_2217256
loop_
_publ_author_name
'Din\,cer, Muharrem'
'\"Ozdemir, Nam\?ik'
'Dayan, Osman'
'\,Cetinkaya, Bekir'

_publ_section_title
(2<i>Z</i>,6<i>Z</i>)-<i>N</i>^2^,<i>N</i>^2'^-Bis(2,6-diisopropylphenyl)-<i>N</i>^1^,<i>N</i>^1'^-bis(2-methoxyethyl)pyridine-2,6-dicarboxamidine
_journal_coeditor_code PV2052
_journal_issue 1
_journal_name_full 'Acta Crystallographica Section E'
_journal_page_first o224
_journal_page_last o224
_journal_paper_doi 10.1107/S1600536807064859
_journal_volume 64
_journal_year 2008
_chemical_formula_iupac 'C37 H53 N5 O2'
_chemical_formula_moiety 'C37 H53 N5 O2'
_chemical_formula_sum 'C37 H53 N5 O2'
_chemical_formula_weight 599.84
_chemical_name_systematic
;
(2<i>Z</i>,6<i>Z</i>)-<i>N</i>^2^,<i>N</i>^2'^-Bis(2,6-diisopropylphenyl)-
<i>N</i>^1^,<i>N</i>^1'^-bis(2-methoxyethyl)pyridine-2,6-dicarboxamidine
;
_space_group_IT_number 14
_symmetry_cell_setting monoclinic
_symmetry_space_group_name_Hall '-P 2ybc'
_symmetry_space_group_name_H-M 'P 1 21/c 1'
_atom_sites_solution_hydrogens geom
_atom_sites_solution_primary direct
_atom_sites_solution_secondary difmap
_audit_creation_method SHELXL-97
_cell_angle_alpha 90.00
_cell_angle_beta 105.561(4)
_cell_angle_gamma 90.00
_cell_formula_units_Z 4
_cell_length_a 9.8343(6)
_cell_length_b 21.4903(10)
_cell_length_c 17.8137(10)
_cell_measurement_reflns_used 23890
_cell_measurement_temperature 296
_cell_measurement_theta_max 27.18
_cell_measurement_theta_min 1.52
_cell_volume 3626.8(4)
_computing_cell_refinement 'X-AREA (Stoe & Cie, 2002)'
_computing_data_collection 'X-AREA (Stoe & Cie, 2002)'
_computing_data_reduction 'X-RED32 (Stoe & Cie, 2002)'
_computing_molecular_graphics 'ORTEP-3 for Windows (Farrugia, 1997)'
_computing_publication_material 'WinGX (Farrugia, 1999) and PLATON (Spek, 2003)'
_computing_structure_refinement 'SHELXL-97 (Sheldrick, 1997)'
_computing_structure_solution 'SHELXS-97 (Sheldrick, 1997)'
_diffrn_ambient_temperature 296
_diffrn_detector_area_resol_mean 6.67
_diffrn_measured_fraction_theta_full 0.988
_diffrn_measured_fraction_theta_max 0.988
_diffrn_measurement_device_type 'STOE IPDS 2'
_diffrn_measurement_method 'w scans'
_diffrn_radiation_monochromator 'plane graphite'
_diffrn_radiation_source 'sealed X-ray tube, 12 x 0.4 mm long-fine focus'
_diffrn_radiation_type MoK\a
_diffrn_radiation_wavelength 0.71073
_diffrn_reflns_av_R_equivalents 0.0533
_diffrn_reflns_av_sigmaI/netI 0.0453
_diffrn_reflns_limit_h_max 12
_diffrn_reflns_limit_h_min -12
_diffrn_reflns_limit_k_max 26
_diffrn_reflns_limit_k_min -26
_diffrn_reflns_limit_l_max 20
_diffrn_reflns_limit_l_min -21
_diffrn_reflns_number 27457
_diffrn_reflns_theta_full 26.00
_diffrn_reflns_theta_max 26.00
_diffrn_reflns_theta_min 1.52
_diffrn_standards_decay_% 0
_diffrn_standards_interval_count 0
_diffrn_standards_number 0
_exptl_absorpt_coefficient_mu 0.069
_exptl_absorpt_correction_T_max 0.9728
_exptl_absorpt_correction_T_min 0.9604
_exptl_absorpt_correction_type integration
_exptl_absorpt_process_details '(X-RED32; Stoe & Cie, 2002)'
_exptl_crystal_colour 'light yellow'
_exptl_crystal_density_diffrn 1.099
_exptl_crystal_density_method 'not measured'
_exptl_crystal_description prism
_exptl_crystal_F_000 1304
_exptl_crystal_size_max 0.72
_exptl_crystal_size_mid 0.64
_exptl_crystal_size_min 0.57
_refine_diff_density_max 0.320
_refine_diff_density_min -0.278
_refine_ls_extinction_coef 0.0065(15)
_refine_ls_extinction_expression Fc^*^=kFc[1+0.001xFc^2^\l^3^/sin(2\q)]^-1/4^
_refine_ls_extinction_method SHELXL
_refine_ls_goodness_of_fit_ref 1.005
_refine_ls_hydrogen_treatment constr
_refine_ls_matrix_type full
_refine_ls_number_parameters 489
_refine_ls_number_reflns 7034
_refine_ls_number_restraints 426
_refine_ls_restrained_S_all 1.169
_refine_ls_R_factor_all 0.0976
_refine_ls_R_factor_gt 0.0615
_refine_ls_shift/su_max_lt 0.001
_refine_ls_shift/su_mean 0.000
_refine_ls_structure_factor_coef Fsqd
_refine_ls_weighting_details 'calc w=1/[\s^2^(Fo^2^)+(0.1212P)^2^] where P=(Fo^2^+2Fc^2^)/3'
_refine_ls_weighting_scheme calc
_refine_ls_wR_factor_gt 0.1799
_refine_ls_wR_factor_ref 0.1986
_reflns_number_gt 4098
_reflns_number_total 7034
_reflns_threshold_expression 'I > 2.0\s(I)'
_cod_data_source_file pv2052.cif
_cod_data_source_block I
_cod_original_sg_symbol_H-M 'P 21/c'
_cod_database_code 2217256
_cod_database_fobs_code 2217256

loop_
_symmetry_equiv_pos_as_xyz
'x, y, z'
'-x, y+1/2, -z+1/2'
'-x, -y, -z'
'x, -y-1/2, z-1/2'

loop_
_atom_site_type_symbol
_atom_site_label
_atom_site_fract_x
_atom_site_fract_y
_atom_site_fract_z
_atom_site_U_iso_or_equiv
_atom_site_adp_type
_atom_site_calc_flag
_atom_site_refinement_flags
_atom_site_occupancy
_atom_site_disorder_assembly
_atom_site_disorder_group
O O1A 0.5370(5) 0.7545(2) 0.4930(3) 0.0943(14) Uani d PDU 0.597(3) A 1
O O1B 0.5298(6) 0.7640(4) 0.5321(4) 0.0925(16) Uani d PDU 0.403(3) A 2
O O2A 0.5502(5) 0.72967(16) 0.7186(3) 0.0923(13) Uani d PDU 0.597(3) A 1
O O2B 0.5425(7) 0.7151(3) 0.7689(4) 0.0951(15) Uani d PDU 0.403(3) A 2
N N1 0.2067(2) 0.64873(8) 0.54446(12) 0.0461(5) Uani d . 1 . .
N N2A 0.2482(4) 0.7518(2) 0.4776(4) 0.0654(14) Uani d PDU 0.597(3) A 1
H H2A1 0.3027 0.7290 0.5127 0.078 Uiso calc PR 0.597(3) A 1
N N2B 0.2535(5) 0.7427(4) 0.4586(6) 0.0632(15) Uani d PDU 0.403(3) A 2
H H2B1 0.3107 0.7130 0.4780 0.076 Uiso calc PR 0.403(3) A 2
N N3 0.0055(2) 0.75478(9) 0.40625(13) 0.0540(6) Uani d . 1 A .
N N4A 0.4169(5) 0.6192(2) 0.6705(4) 0.0618(14) Uani d PDU 0.597(3) A 1
H H4A1 0.3844 0.6559 0.6572 0.074 Uiso calc PR 0.597(3) A 1
N N4B 0.4298(7) 0.6165(3) 0.6539(6) 0.0631(16) Uani d PDU 0.403(3) A 2
H H4B1 0.4080 0.6498 0.6264 0.076 Uiso calc PR 0.403(3) A 2
N N5 0.3329(2) 0.51445(9) 0.65512(13) 0.0552(6) Uani d . 1 A .
C C1 0.1955(2) 0.59498(10) 0.58032(14) 0.0430(5) Uani d . 1 A .
C C2 0.0708(3) 0.56236(11) 0.56537(15) 0.0501(6) Uani d . 1 . .
H H2A 0.0656 0.5249 0.5906 0.060 Uiso calc R 1 . .
C C3 -0.0458(3) 0.58608(12) 0.51249(17) 0.0586(7) Uani d . 1 . .
H H3 -0.1316 0.5652 0.5023 0.070 Uiso calc R 1 . .
C C4 -0.0352(3) 0.64116(12) 0.47447(16) 0.0544(7) Uani d . 1 . .
H H4A -0.1127 0.6576 0.4378 0.065 Uiso calc R 1 . .
C C5 0.0930(2) 0.67107(10) 0.49226(14) 0.0451(6) Uani d . 1 A .
C C6 0.1146(3) 0.73043(11) 0.45166(16) 0.0517(6) Uani d DU 1 . .
C C7A 0.3149(4) 0.8061(3) 0.4565(5) 0.0731(14) Uani d PDU 0.597(3) A 1
H H7A1 0.3125 0.8040 0.4018 0.088 Uiso calc PR 0.597(3) A 1
H H7A2 0.2635 0.8430 0.4644 0.088 Uiso calc PR 0.597(3) A 1
C C8A 0.4584(5) 0.8106(2) 0.5026(4) 0.0778(13) Uani d PDU 0.597(3) A 1
H H8A1 0.4608 0.8155 0.5571 0.093 Uiso calc PR 0.597(3) A 1
H H8A2 0.5025 0.8468 0.4868 0.093 Uiso calc PR 0.597(3) A 1
C C9A 0.6721(7) 0.7599(4) 0.5508(6) 0.112(2) Uani d PDU 0.597(3) A 1
H H9A1 0.7283 0.7238 0.5485 0.168 Uiso calc PR 0.597(3) A 1
H H9A2 0.6572 0.7630 0.6018 0.168 Uiso calc PR 0.597(3) A 1
H H9A3 0.7202 0.7965 0.5405 0.168 Uiso calc PR 0.597(3) A 1
C C7B 0.3184(5) 0.7976(4) 0.4383(7) 0.0720(15) Uani d PDU 0.403(3) A 2
H H7B1 0.2844 0.8040 0.3825 0.086 Uiso calc PR 0.403(3) A 2
H H7B2 0.2893 0.8331 0.4638 0.086 Uiso calc PR 0.403(3) A 2
C C8B 0.4666(6) 0.7952(4) 0.4590(5) 0.0861(15) Uani d PDU 0.403(3) A 2
H H8B1 0.5028 0.8373 0.4621 0.103 Uiso calc PR 0.403(3) A 2
H H8B2 0.4962 0.7740 0.4179 0.103 Uiso calc PR 0.403(3) A 2
C C9B 0.6630(9) 0.7389(6) 0.5238(7) 0.104(3) Uani d PDU 0.403(3) A 2
H H9B1 0.7132 0.7193 0.5716 0.155 Uiso calc PR 0.403(3) A 2
H H9B2 0.7192 0.7722 0.5119 0.155 Uiso calc PR 0.403(3) A 2
H H9B3 0.6443 0.7090 0.4823 0.155 Uiso calc PR 0.403(3) A 2
C C10 0.0038(2) 0.80692(11) 0.35734(16) 0.0508(6) Uani d . 1 . .
C C11 -0.0518(3) 0.86324(12) 0.37645(17) 0.0573(6) Uani d U 1 A .
C C12 -0.0666(3) 0.91245(13) 0.3238(2) 0.0662(8) Uani d . 1 . .
H H12 -0.1022 0.9503 0.3354 0.079 Uiso calc R 1 A .
C C13 -0.0297(3) 0.90611(14) 0.2554(2) 0.0741(9) Uani d . 1 A .
H H13 -0.0396 0.9396 0.2213 0.089 Uiso calc R 1 . .
C C14 0.0219(3) 0.85041(14) 0.2370(2) 0.0705(8) Uani d . 1 . .
H H14 0.0455 0.8466 0.1900 0.085 Uiso calc R 1 A .
C C15 0.0398(3) 0.79974(12) 0.28689(17) 0.0588(7) Uani d U 1 A .
C C16 -0.0947(3) 0.86906(14) 0.4514(2) 0.0719(8) Uani d U 1 . .
H H16 -0.1226 0.8273 0.4637 0.086 Uiso calc R 1 A .
C C17 0.0252(5) 0.8880(3) 0.5181(3) 0.1348(17) Uani d U 1 A .
H H17A -0.0065 0.8909 0.5645 0.202 Uiso calc R 1 . .
H H17B 0.0602 0.9278 0.5072 0.202 Uiso calc R 1 . .
H H17C 0.0992 0.8577 0.5256 0.202 Uiso calc R 1 . .
C C18 -0.2207(4) 0.9107(2) 0.4459(3) 0.1056(12) Uani d U 1 A .
H H18A -0.2420 0.9119 0.4954 0.158 Uiso calc R 1 . .
H H18B -0.3005 0.8947 0.4070 0.158 Uiso calc R 1 . .
H H18C -0.1995 0.9520 0.4317 0.158 Uiso calc R 1 . .
C C19 0.0930(3) 0.73796(14) 0.2644(2) 0.0711(8) Uani d U 1 . .
H H19 0.1530 0.7199 0.3124 0.085 Uiso calc R 1 A .
C C20 0.1838(5) 0.7434(2) 0.2081(3) 0.1138(14) Uani d U 1 A .
H H20A 0.2590 0.7724 0.2283 0.171 Uiso calc R 1 . .
H H20B 0.1272 0.7579 0.1586 0.171 Uiso calc R 1 . .
H H20C 0.2228 0.7034 0.2018 0.171 Uiso calc R 1 . .
C C21 -0.0254(5) 0.6931(2) 0.2344(3) 0.1140(14) Uani d U 1 A .
H H21A 0.0116 0.6546 0.2208 0.171 Uiso calc R 1 . .
H H21B -0.0909 0.7103 0.1892 0.171 Uiso calc R 1 . .
H H21C -0.0730 0.6855 0.2741 0.171 Uiso calc R 1 . .
C C22 0.3279(3) 0.57234(10) 0.63804(15) 0.0480(6) Uani d DU 1 . .
C C23A 0.5549(5) 0.6181(2) 0.7229(5) 0.0726(14) Uani d PDU 0.597(3) A 1
H H23A 0.5582 0.5861 0.7616 0.087 Uiso calc PR 0.597(3) A 1
H H23B 0.6221 0.6069 0.6940 0.087 Uiso calc PR 0.597(3) A 1
C C24A 0.5971(7) 0.6758(2) 0.7617(4) 0.0842(13) Uani d PDU 0.597(3) A 1
H H24A 0.5635 0.6768 0.8082 0.101 Uiso calc PR 0.597(3) A 1
H H24B 0.6994 0.6768 0.7786 0.101 Uiso calc PR 0.597(3) A 1
C C25A 0.5939(11) 0.7803(3) 0.7842(5) 0.114(2) Uani d PDU 0.597(3) A 1
H H25A 0.5695 0.8208 0.7619 0.170 Uiso calc PR 0.597(3) A 1
H H25B 0.6939 0.7783 0.8074 0.170 Uiso calc PR 0.597(3) A 1
H H25C 0.5452 0.7728 0.8233 0.170 Uiso calc PR 0.597(3) A 1
C C23B 0.5661(6) 0.6184(3) 0.7076(8) 0.0716(15) Uani d PDU 0.403(3) A 2
H H23C 0.6318 0.5957 0.6858 0.086 Uiso calc PR 0.403(3) A 2
H H23D 0.5623 0.5975 0.7553 0.086 Uiso calc PR 0.403(3) A 2
C C24B 0.6177(7) 0.6806(3) 0.7259(5) 0.0820(13) Uani d PDU 0.403(3) A 2
H H24C 0.7161 0.6786 0.7554 0.098 Uiso calc PR 0.403(3) A 2
H H24D 0.6134 0.7025 0.6777 0.098 Uiso calc PR 0.403(3) A 2
C C25B 0.5763(15) 0.7832(3) 0.7469(7) 0.103(3) Uani d PDU 0.403(3) A 2
H H25D 0.5296 0.8125 0.7722 0.154 Uiso calc PR 0.403(3) A 2
H H25E 0.5436 0.7886 0.6915 0.154 Uiso calc PR 0.403(3) A 2
H H25F 0.6764 0.7901 0.7637 0.154 Uiso calc PR 0.403(3) A 2
C C26 0.4478(3) 0.48655(11) 0.71093(16) 0.0522(6) Uani d . 1 . .
C C27 0.4385(3) 0.48101(12) 0.78807(17) 0.0607(7) Uani d U 1 A .
C C28 0.5494(4) 0.45132(14) 0.84108(19) 0.0757(9) Uani d . 1 . .
H H28 0.5464 0.4475 0.8926 0.091 Uiso calc R 1 A .
C C29 0.6624(4) 0.42760(15) 0.8198(2) 0.0853(11) Uani d . 1 A .
H H29 0.7357 0.4087 0.8567 0.102 Uiso calc R 1 . .
C C30 0.6674(3) 0.43182(14) 0.7434(2) 0.0727(9) Uani d . 1 . .
H H30 0.7437 0.4148 0.7290 0.087 Uiso calc R 1 A .
C C31 0.5608(3) 0.46091(11) 0.68764(17) 0.0574(6) Uani d U 1 A .
C C32 0.3120(4) 0.50400(14) 0.8115(2) 0.0720(8) Uani d U 1 . .
H H32 0.2695 0.5371 0.7748 0.086 Uiso calc R 1 A .
C C33 0.3440(6) 0.5318(2) 0.8925(3) 0.1256(16) Uani d U 1 A .
H H33A 0.4129 0.5643 0.8973 0.188 Uiso calc R 1 . .
H H33B 0.3803 0.5000 0.9304 0.188 Uiso calc R 1 . .
H H33C 0.2590 0.5488 0.9010 0.188 Uiso calc R 1 . .
C C34 0.2035(5) 0.45314(19) 0.8025(3) 0.1180(14) Uani d U 1 A .
H H34A 0.1230 0.4686 0.8174 0.177 Uiso calc R 1 . .
H H34B 0.2435 0.4186 0.8352 0.177 Uiso calc R 1 . .
H H34C 0.1750 0.4398 0.7491 0.177 Uiso calc R 1 . .
C C35 0.5654(3) 0.46243(13) 0.60353(18) 0.0661(7) Uani d U 1 . .
H H35 0.5049 0.4969 0.5783 0.079 Uiso calc R 1 A .
C C36 0.7109(4) 0.4741(2) 0.5927(3) 0.1046(12) Uani d U 1 A .
H H36A 0.7054 0.4748 0.5381 0.157 Uiso calc R 1 . .
H H36B 0.7737 0.4414 0.6175 0.157 Uiso calc R 1 . .
H H36C 0.7459 0.5133 0.6157 0.157 Uiso calc R 1 . .
C C37 0.5028(5) 0.40298(18) 0.5621(2) 0.0998(12) Uani d U 1 A .
H H37A 0.5055 0.4047 0.5086 0.150 Uiso calc R 1 . .
H H37B 0.4067 0.3988 0.5642 0.150 Uiso calc R 1 . .
H H37C 0.5566 0.3679 0.5871 0.150 Uiso calc R 1 . .

loop_
_atom_site_aniso_label
_atom_site_aniso_U_11
_atom_site_aniso_U_22
_atom_site_aniso_U_33
_atom_site_aniso_U_12
_atom_site_aniso_U_13
_atom_site_aniso_U_23
O1A 0.0658(17) 0.099(2) 0.109(3) 0.0041(16) 0.008(2) 0.004(2)
O1B 0.062(2) 0.099(3) 0.106(3) -0.004(2) 0.003(2) 0.015(3)
O2A 0.099(2) 0.0544(16) 0.099(3) 0.0028(16) -0.016(2) 0.0037(17)
O2B 0.095(2) 0.072(2) 0.099(3) -0.001(2) -0.008(3) -0.015(2)
N1 0.0457(11) 0.0400(10) 0.0484(13) 0.0014(8) 0.0054(9) 0.0052(8)
N2A 0.0514(16) 0.0571(19) 0.077(3) -0.0094(14) -0.0007(16) 0.0296(19)
N2B 0.0511(18) 0.057(2) 0.074(3) -0.0046(17) 0.0046(19) 0.023(2)
N3 0.0501(12) 0.0480(11) 0.0573(14) 0.0001(9) 0.0028(10) 0.0170(10)
N4A 0.0632(18) 0.0446(15) 0.062(3) 0.0025(14) -0.0096(17) 0.0073(16)
N4B 0.063(2) 0.049(2) 0.062(3) -0.0002(17) -0.009(2) 0.010(2)
N5 0.0582(13) 0.0428(11) 0.0592(15) 0.0043(9) 0.0064(10) 0.0108(10)
C1 0.0516(13) 0.0373(11) 0.0402(14) 0.0020(9) 0.0122(10) 0.0013(9)
C2 0.0563(15) 0.0415(12) 0.0524(16) -0.0025(10) 0.0147(12) 0.0078(11)
C3 0.0474(14) 0.0544(15) 0.0700(19) -0.0082(11) 0.0089(13) 0.0081(13)
C4 0.0468(14) 0.0538(14) 0.0576(17) 0.0001(11) 0.0056(12) 0.0107(12)
C5 0.0431(13) 0.0417(12) 0.0468(15) 0.0006(9) 0.0055(10) 0.0054(10)
C6 0.0453(12) 0.0475(12) 0.0567(16) -0.0024(10) 0.0041(11) 0.0128(11)
C7A 0.0578(16) 0.064(2) 0.090(3) -0.0137(15) 0.0061(17) 0.024(2)
C8A 0.0589(17) 0.073(2) 0.094(3) -0.0154(15) 0.0068(19) 0.016(2)
C9A 0.070(3) 0.118(5) 0.134(5) 0.000(3) 0.002(3) 0.008(4)
C7B 0.0578(18) 0.064(2) 0.086(3) -0.0142(18) 0.0058(19) 0.023(2)
C8B 0.0647(19) 0.085(2) 0.101(3) -0.0122(19) 0.009(2) 0.020(2)
C9B 0.066(4) 0.103(5) 0.127(6) -0.001(3) 0.001(4) -0.011(4)
C10 0.0416(13) 0.0486(13) 0.0556(17) -0.0012(10) 0.0015(11) 0.0161(11)
C11 0.0503(14) 0.0513(13) 0.0623(16) -0.0022(11) 0.0013(11) 0.0085(12)
C12 0.0653(18) 0.0471(14) 0.080(2) 0.0028(12) 0.0078(15) 0.0143(14)
C13 0.082(2) 0.0601(17) 0.077(2) 0.0027(15) 0.0143(17) 0.0324(16)
C14 0.0744(19) 0.0681(19) 0.067(2) 0.0023(15) 0.0164(15) 0.0235(15)
C15 0.0530(14) 0.0589(14) 0.0616(18) 0.0010(11) 0.0101(12) 0.0171(12)
C16 0.0779(18) 0.0651(16) 0.0686(18) 0.0024(13) 0.0126(14) 0.0033(14)
C17 0.106(3) 0.206(5) 0.076(3) 0.009(3) -0.003(2) -0.024(3)
C18 0.094(2) 0.128(3) 0.093(3) 0.023(2) 0.022(2) -0.008(2)
C19 0.0732(17) 0.0620(15) 0.079(2) 0.0048(13) 0.0216(14) 0.0121(13)
C20 0.125(3) 0.100(3) 0.139(4) 0.022(2) 0.074(3) 0.013(2)
C21 0.094(3) 0.092(2) 0.151(4) -0.0075(19) 0.023(3) -0.028(2)
C22 0.0543(13) 0.0417(12) 0.0447(14) 0.0034(9) 0.0076(10) 0.0039(9)
C23A 0.0672(18) 0.0554(16) 0.077(3) -0.0006(16) -0.0128(18) 0.0083(17)
C24A 0.0802(18) 0.0586(15) 0.089(3) 0.0011(14) -0.0197(19) 0.0062(17)
C25A 0.118(4) 0.086(3) 0.118(5) -0.010(3) 0.000(4) -0.041(3)
C23B 0.066(2) 0.0557(19) 0.076(3) 0.0016(18) -0.011(2) 0.0059(19)
C24B 0.0786(18) 0.0572(15) 0.087(3) 0.0007(14) -0.0177(19) 0.0056(18)
C25B 0.109(5) 0.069(3) 0.104(6) -0.007(3) -0.017(5) -0.028(4)
C26 0.0591(15) 0.0381(12) 0.0544(17) 0.0035(11) 0.0063(12) 0.0089(11)
C27 0.0772(17) 0.0425(12) 0.0599(18) 0.0056(12) 0.0142(13) 0.0072(11)
C28 0.103(3) 0.0622(17) 0.055(2) 0.0127(17) 0.0093(17) 0.0108(14)
C29 0.092(2) 0.074(2) 0.073(3) 0.0310(18) -0.0061(19) 0.0139(17)
C30 0.073(2) 0.0632(18) 0.076(2) 0.0209(14) 0.0089(16) 0.0038(15)
C31 0.0628(15) 0.0470(13) 0.0585(15) 0.0074(11) 0.0096(12) 0.0048(11)
C32 0.0908(19) 0.0578(15) 0.0726(19) 0.0042(13) 0.0312(16) 0.0072(13)
C33 0.140(4) 0.128(3) 0.117(3) 0.007(3) 0.048(3) -0.042(3)
C34 0.110(3) 0.086(2) 0.172(4) -0.017(2) 0.064(3) -0.014(2)
C35 0.0743(17) 0.0610(15) 0.0634(17) 0.0057(13) 0.0194(14) 0.0022(13)
C36 0.094(2) 0.132(3) 0.096(3) -0.015(2) 0.041(2) -0.012(2)
C37 0.128(3) 0.091(2) 0.076(2) -0.021(2) 0.020(2) -0.0139(18)

loop_
_atom_type_symbol
_atom_type_description
_atom_type_scat_dispersion_real
_atom_type_scat_dispersion_imag
_atom_type_scat_source
C C 0.0033 0.0016 'International Tables Vol C Tables 4.2.6.8 and 6.1.1.4'
H H 0.0000 0.0000 'International Tables Vol C Tables 4.2.6.8 and 6.1.1.4'
N N 0.0061 0.0033 'International Tables Vol C Tables 4.2.6.8 and 6.1.1.4'
O O 0.0106 0.0060 'International Tables Vol C Tables 4.2.6.8 and 6.1.1.4'

loop_
_geom_angle_atom_site_label_1
_geom_angle_atom_site_label_2
_geom_angle_atom_site_label_3
_geom_angle
C9A O1A C8A 105.2(5)
C8B O1B C9B 105.0(5)
C24A O2A C25A 100.4(4)
C24B O2B C25B 100.2(5)
C5 N1 C1 118.8(2)
C6 N2A C7A 131.1(4)
C6 N2A H2A1 114.5
C7A N2A H2A1 114.5
C6 N2B C7B 129.7(5)
C6 N2B H2B1 115.1
C7B N2B H2B1 115.1
C6 N3 C10 125.9(2)
C22 N4A C23A 131.1(4)
C22 N4A H4A1 114.4
C23A N4A H4A1 114.4
C22 N4B C23B 132.1(5)
C22 N4B H4B1 114.0
C23B N4B H4B1 114.0
C22 N5 C26 123.3(2)
N1 C1 C2 122.1(2)
N1 C1 C22 115.9(2)
C2 C1 C22 122.0(2)
C3 C2 C1 118.8(2)
C3 C2 H2A 120.6
C1 C2 H2A 120.6
C2 C3 C4 119.7(2)
C2 C3 H3 120.1
C4 C3 H3 120.1
C5 C4 C3 118.2(2)
C5 C4 H4A 120.9
C3 C4 H4A 120.9
N1 C5 C4 122.5(2)
N1 C5 C6 116.0(2)
C4 C5 C6 121.5(2)
N3 C6 N2A 131.0(3)
N3 C6 N2B 129.2(4)
N3 C6 C5 116.7(2)
N2A C6 C5 111.8(3)
N2B C6 C5 112.7(3)
C8A C7A N2A 110.7(3)
C8A C7A H7A1 109.5
N2A C7A H7A1 109.5
C8A C7A H7A2 109.5
N2A C7A H7A2 109.5
H7A1 C7A H7A2 108.1
C7A C8A O1A 110.3(4)
C7A C8A H8A1 109.6
O1A C8A H8A1 109.6
C7A C8A H8A2 109.6
O1A C8A H8A2 109.6
H8A1 C8A H8A2 108.1
O1A C9A H9A1 109.5
O1A C9A H9A2 109.5
H9A1 C9A H9A2 109.5
O1A C9A H9A3 109.5
H9A1 C9A H9A3 109.5
H9A2 C9A H9A3 109.5
C8B C7B N2B 113.8(4)
C8B C7B H7B1 108.8
N2B C7B H7B1 108.8
C8B C7B H7B2 108.8
N2B C7B H7B2 108.8
H7B1 C7B H7B2 107.7
C7B C8B O1B 114.7(5)
C7B C8B H8B1 108.6
O1B C8B H8B1 108.6
C7B C8B H8B2 108.6
O1B C8B H8B2 108.6
H8B1 C8B H8B2 107.6
O1B C9B H9B1 109.5
O1B C9B H9B2 109.5
H9B1 C9B H9B2 109.5
O1B C9B H9B3 109.5
H9B1 C9B H9B3 109.5
H9B2 C9B H9B3 109.5
C15 C10 C11 121.3(2)
C15 C10 N3 120.0(2)
C11 C10 N3 118.2(2)
C12 C11 C10 117.8(3)
C12 C11 C16 121.9(3)
C10 C11 C16 120.3(2)
C13 C12 C11 121.2(3)
C13 C12 H12 119.4
C11 C12 H12 119.4
C12 C13 C14 120.2(3)
C12 C13 H13 119.9
C14 C13 H13 119.9
C13 C14 C15 121.5(3)
C13 C14 H14 119.2
C15 C14 H14 119.2
C14 C15 C10 117.9(3)
C14 C15 C19 120.7(3)
C10 C15 C19 121.4(2)
C17 C16 C11 112.3(3)
C17 C16 C18 110.5(3)
C11 C16 C18 114.2(3)
C17 C16 H16 106.4
C11 C16 H16 106.4
C18 C16 H16 106.4
C16 C17 H17A 109.5
C16 C17 H17B 109.5
H17A C17 H17B 109.5
C16 C17 H17C 109.5
H17A C17 H17C 109.5
H17B C17 H17C 109.5
C16 C18 H18A 109.5
C16 C18 H18B 109.5
H18A C18 H18B 109.5
C16 C18 H18C 109.5
H18A C18 H18C 109.5
H18B C18 H18C 109.5
C21 C19 C20 110.8(4)
C21 C19 C15 111.6(3)
C20 C19 C15 114.4(3)
C21 C19 H19 106.5
C20 C19 H19 106.5
C15 C19 H19 106.5
C19 C20 H20A 109.5
C19 C20 H20B 109.5
H20A C20 H20B 109.5
C19 C20 H20C 109.5
H20A C20 H20C 109.5
H20B C20 H20C 109.5
C19 C21 H21A 109.5
C19 C21 H21B 109.5
H21A C21 H21B 109.5
C19 C21 H21C 109.5
H21A C21 H21C 109.5
H21B C21 H21C 109.5
N5 C22 N4B 130.9(4)
N5 C22 N4A 129.9(3)
N5 C22 C1 116.5(2)
N4B C22 C1 111.8(4)
N4A C22 C1 113.0(3)
C24A C23A N4A 113.9(3)
C24A C23A H23A 108.8
N4A C23A H23A 108.8
C24A C23A H23B 108.8
N4A C23A H23B 108.8
H23A C23A H23B 107.7
O2A C24A C23A 116.3(5)
O2A C24A H24A 108.2
C23A C24A H24A 108.2
O2A C24A H24B 108.2
C23A C24A H24B 108.2
H24A C24A H24B 107.4
O2A C25A H25A 109.5
O2A C25A H25B 109.5
H25A C25A H25B 109.5
O2A C25A H25C 109.5
H25A C25A H25C 109.5
H25B C25A H25C 109.5
N4B C23B C24B 113.0(4)
N4B C23B H23C 109.0
C24B C23B H23C 109.0
N4B C23B H23D 109.0
C24B C23B H23D 109.0
H23C C23B H23D 107.8
O2B C24B C23B 114.1(6)
O2B C24B H24C 108.7
C23B C24B H24C 108.7
O2B C24B H24D 108.7
C23B C24B H24D 108.7
H24C C24B H24D 107.6
O2B C25B H25D 109.5
O2B C25B H25E 109.5
H25D C25B H25E 109.5
O2B C25B H25F 109.5
H25D C25B H25F 109.5
H25E C25B H25F 109.5
C31 C26 C27 121.4(2)
C31 C26 N5 120.3(2)
C27 C26 N5 118.1(2)
C28 C27 C26 117.3(3)
C28 C27 C32 121.4(3)
C26 C27 C32 121.3(3)
C29 C28 C27 122.0(3)
C29 C28 H28 119.0
C27 C28 H28 119.0
C28 C29 C30 119.8(3)
C28 C29 H29 120.1
C30 C29 H29 120.1
C29 C30 C31 121.1(3)
C29 C30 H30 119.4
C31 C30 H30 119.4
C30 C31 C26 118.3(3)
C30 C31 C35 120.1(3)
C26 C31 C35 121.5(2)
C27 C32 C34 110.4(3)
C27 C32 C33 114.8(3)
C34 C32 C33 110.3(4)
C27 C32 H32 107.0
C34 C32 H32 107.0
C33 C32 H32 107.0
C32 C33 H33A 109.5
C32 C33 H33B 109.5
H33A C33 H33B 109.5
C32 C33 H33C 109.5
H33A C33 H33C 109.5
H33B C33 H33C 109.5
C32 C34 H34A 109.5
C32 C34 H34B 109.5
H34A C34 H34B 109.5
C32 C34 H34C 109.5
H34A C34 H34C 109.5
H34B C34 H34C 109.5
C31 C35 C36 114.2(3)
C31 C35 C37 110.3(3)
C36 C35 C37 110.5(3)
C31 C35 H35 107.1
C36 C35 H35 107.1
C37 C35 H35 107.1
C35 C36 H36A 109.5
C35 C36 H36B 109.5
H36A C36 H36B 109.5
C35 C36 H36C 109.5
H36A C36 H36C 109.5
H36B C36 H36C 109.5
C35 C37 H37A 109.5
C35 C37 H37B 109.5
H37A C37 H37B 109.5
C35 C37 H37C 109.5
H37A C37 H37C 109.5
H37B C37 H37C 109.5

loop_
_geom_bond_atom_site_label_1
_geom_bond_atom_site_label_2
_geom_bond_distance
O1A C9A 1.452(7)
O1A C8A 1.465(5)
O1B C8B 1.449(6)
O1B C9B 1.461(7)
O2A C24A 1.398(5)
O2A C25A 1.570(6)
O2B C24B 1.410(6)
O2B C25B 1.574(7)
N1 C5 1.337(3)
N1 C1 1.339(3)
N2A C6 1.350(4)
N2A C7A 1.438(4)
N2A H2A1 0.8600
N2B C6 1.363(4)
N2B C7B 1.433(5)
N2B H2B1 0.8600
N3 C6 1.271(3)
N3 C10 1.417(3)
N4A C22 1.358(4)
N4A C23A 1.426(4)
N4A H4A1 0.8600
N4B C22 1.354(5)
N4B C23B 1.423(5)
N4B H4B1 0.8600
N5 C22 1.279(3)
N5 C26 1.422(3)
C1 C2 1.375(3)
C1 C22 1.507(3)
C2 C3 1.372(4)
C2 H2A 0.9300
C3 C4 1.381(4)
C3 H3 0.9300
C4 C5 1.375(3)
C4 H4A 0.9300
C5 C6 1.509(3)
C7A C8A 1.433(6)
C7A H7A1 0.9700
C7A H7A2 0.9700
C8A H8A1 0.9700
C8A H8A2 0.9700
C9A H9A1 0.9600
C9A H9A2 0.9600
C9A H9A3 0.9600
C7B C8B 1.405(6)
C7B H7B1 0.9700
C7B H7B2 0.9700
C8B H8B1 0.9700
C8B H8B2 0.9700
C9B H9B1 0.9600
C9B H9B2 0.9600
C9B H9B3 0.9600
C10 C15 1.401(4)
C10 C11 1.407(4)
C11 C12 1.395(4)
C11 C16 1.510(5)
C12 C13 1.367(5)
C12 H12 0.9300
C13 C14 1.374(5)
C13 H13 0.9300
C14 C15 1.386(4)
C14 H14 0.9300
C15 C19 1.520(4)
C16 C17 1.488(5)
C16 C18 1.510(5)
C16 H16 0.9800
C17 H17A 0.9600
C17 H17B 0.9600
C17 H17C 0.9600
C18 H18A 0.9600
C18 H18B 0.9600
C18 H18C 0.9600
C19 C21 1.496(5)
C19 C20 1.515(5)
C19 H19 0.9800
C20 H20A 0.9600
C20 H20B 0.9600
C20 H20C 0.9600
C21 H21A 0.9600
C21 H21B 0.9600
C21 H21C 0.9600
C23A C24A 1.426(5)
C23A H23A 0.9700
C23A H23B 0.9700
C24A H24A 0.9700
C24A H24B 0.9700
C25A H25A 0.9600
C25A H25B 0.9600
C25A H25C 0.9600
C23B C24B 1.437(6)
C23B H23C 0.9700
C23B H23D 0.9700
C24B H24C 0.9700
C24B H24D 0.9700
C25B H25D 0.9600
C25B H25E 0.9600
C25B H25F 0.9600
C26 C31 1.399(4)
C26 C27 1.406(4)
C27 C28 1.391(4)
C27 C32 1.498(4)
C28 C29 1.366(5)
C28 H28 0.9300
C29 C30 1.378(5)
C29 H29 0.9300
C30 C31 1.384(4)
C30 H30 0.9300
C31 C35 1.512(4)
C32 C34 1.506(5)
C32 C33 1.515(5)
C32 H32 0.9800
C33 H33A 0.9600
C33 H33B 0.9600
C33 H33C 0.9600
C34 H34A 0.9600
C34 H34B 0.9600
C34 H34C 0.9600
C35 C36 1.515(5)
C35 C37 1.521(5)
C35 H35 0.9800
C36 H36A 0.9600
C36 H36B 0.9600
C36 H36C 0.9600
C37 H37A 0.9600
C37 H37B 0.9600
C37 H37C 0.9600

loop_
_geom_hbond_atom_site_label_D
_geom_hbond_atom_site_label_H
_geom_hbond_atom_site_label_A
_geom_hbond_distance_DH
_geom_hbond_distance_HA
_geom_hbond_distance_DA
_geom_hbond_angle_DHA
N2A H2A1 N1 0.86 2.11 2.598(4) 115.1
N4A H4A1 O2A 0.86 2.33 2.735(5) 109.5
N4A H4A1 N1 0.86 2.29 2.688(5) 108.7
C16 H16 N3 0.98 2.40 2.842(4) 106.8

loop_
_geom_torsion_atom_site_label_1
_geom_torsion_atom_site_label_2
_geom_torsion_atom_site_label_3
_geom_torsion_atom_site_label_4
_geom_torsion
C5 N1 C1 C2 -0.3(4)
C5 N1 C1 C22 179.6(2)
N1 C1 C2 C3 -0.5(4)
C22 C1 C2 C3 179.5(2)
C1 C2 C3 C4 1.2(4)
C2 C3 C4 C5 -1.0(4)
C1 N1 C5 C4 0.5(4)
C1 N1 C5 C6 -177.6(2)
C3 C4 C5 N1 0.2(4)
C3 C4 C5 C6 178.2(3)
C10 N3 C6 N2A 14.4(6)
C10 N3 C6 N2B -8.1(8)
C10 N3 C6 C5 -173.9(2)
C7A N2A C6 N3 -7.2(10)
C7A N2A C6 N2B 84.3(16)
C7A N2A C6 C5 -179.3(6)
C7B N2B C6 N3 23.4(14)
C7B N2B C6 N2A -79.6(16)
C7B N2B C6 C5 -170.3(9)
N1 C5 C6 N3 -174.9(2)
C4 C5 C6 N3 7.0(4)
N1 C5 C6 N2A -1.6(5)
C4 C5 C6 N2A -179.7(4)
N1 C5 C6 N2B 17.0(6)
C4 C5 C6 N2B -161.1(6)
C6 N2A C7A C8A 177.6(7)
N2A C7A C8A O1A 57.8(8)
C9A O1A C8A C7A -171.3(7)
C6 N2B C7B C8B 175.6(11)
N2B C7B C8B O1B -37.0(14)
C9B O1B C8B C7B 152.0(10)
C6 N3 C10 C15 78.4(4)
C6 N3 C10 C11 -109.6(3)
C15 C10 C11 C12 -1.6(4)
N3 C10 C11 C12 -173.5(2)
C15 C10 C11 C16 177.8(2)
N3 C10 C11 C16 5.9(4)
C10 C11 C12 C13 0.6(4)
C16 C11 C12 C13 -178.8(3)
C11 C12 C13 C14 0.6(5)
C12 C13 C14 C15 -0.8(5)
C13 C14 C15 C10 -0.2(4)
C13 C14 C15 C19 178.2(3)
C11 C10 C15 C14 1.4(4)
N3 C10 C15 C14 173.1(2)
C11 C10 C15 C19 -176.9(2)
N3 C10 C15 C19 -5.2(4)
C12 C11 C16 C17 -93.3(4)
C10 C11 C16 C17 87.2(4)
C12 C11 C16 C18 33.5(4)
C10 C11 C16 C18 -145.9(3)
C14 C15 C19 C21 -99.9(4)
C10 C15 C19 C21 78.3(4)
C14 C15 C19 C20 26.8(5)
C10 C15 C19 C20 -155.0(3)
C26 N5 C22 N4B 13.8(8)
C26 N5 C22 N4A -6.0(6)
C26 N5 C22 C1 -177.3(2)
C23B N4B C22 N5 -15.7(16)
C23B N4B C22 N4A 77.2(18)
C23B N4B C22 C1 175.0(11)
C23A N4A C22 N5 13.1(11)
C23A N4A C22 N4B -87(2)
C23A N4A C22 C1 -175.3(7)
N1 C1 C22 N5 -159.8(2)
C2 C1 C22 N5 20.2(4)
N1 C1 C22 N4B 11.2(6)
C2 C1 C22 N4B -168.8(6)
N1 C1 C22 N4A 27.5(5)
C2 C1 C22 N4A -152.6(4)
C22 N4A C23A C24A -162.2(8)
C25A O2A C24A C23A 170.5(7)
N4A C23A C24A O2A -35.4(11)
C22 N4B C23B C24B -158.4(11)
C25B O2B C24B C23B -156.3(7)
N4B C23B C24B O2B 67.9(12)
C22 N5 C26 C31 -91.5(3)
C22 N5 C26 C27 93.7(3)
C31 C26 C27 C28 2.7(4)
N5 C26 C27 C28 177.4(2)
C31 C26 C27 C32 -175.1(3)
N5 C26 C27 C32 -0.3(4)
C26 C27 C28 C29 -0.8(5)
C32 C27 C28 C29 177.0(3)
C27 C28 C29 C30 -1.2(5)
C28 C29 C30 C31 1.3(5)
C29 C30 C31 C26 0.6(5)
C29 C30 C31 C35 -177.3(3)
C27 C26 C31 C30 -2.6(4)
N5 C26 C31 C30 -177.2(2)
C27 C26 C31 C35 175.2(2)
N5 C26 C31 C35 0.6(4)
C28 C27 C32 C34 -87.2(4)
C26 C27 C32 C34 90.4(4)
C28 C27 C32 C33 38.3(4)
C26 C27 C32 C33 -144.1(3)
C30 C31 C35 C36 -40.5(4)
C26 C31 C35 C36 141.7(3)
C30 C31 C35 C37 84.7(4)
C26 C31 C35 C37 -93.1(3)
